data_1530020
loop_
_publ_author_name
'Greaves, C.'
'Katib, S.M.A.'

_publ_section_title
;
 The Structures of Li5 Bi O5 and Li5 Sb O5 From Powder Neutron Diffraction
;
_journal_name_full 'Materials Research Bulletin'
_journal_page_first 973
_journal_page_last 980
_journal_volume 24
_journal_year 1989
_chemical_formula_sum 'Bi Li5 O5'
_chemical_name_systematic 'Li5 Bi O5'
_space_group_IT_number 8
_symmetry_space_group_name_Hall 'C -2y'
_symmetry_space_group_name_H-M 'C 1 m 1'
_cell_angle_alpha 90
_cell_angle_beta 109.49
_cell_angle_gamma 90
_cell_formula_units_Z 2
_cell_length_a 9.964
_cell_length_b 4.148
_cell_length_c 5.9409
_cell_volume 231.472
_citation_journal_id_ASTM MRBUAC
_cod_data_source_file Greaves_MRBUAC_1989_1849.cif
_cod_data_source_block Bi1Li5O5
_cod_original_cell_volume 231.4718
_cod_original_formula_sum 'Bi1 Li5 O5'
_cod_database_code 1530020

loop_
_symmetry_equiv_pos_as_xyz
x,y,z
x,-y,z
x+1/2,y+1/2,z
x+1/2,-y+1/2,z

loop_
_atom_site_label
_atom_site_type_symbol
_atom_site_fract_x
_atom_site_fract_y
_atom_site_fract_z
_atom_site_occupancy
_atom_site_U_iso_or_equiv
O1 O-2 0.501 0 0.071 1 0.0
O3 O-2 0.833 0 0.693 1 0.0
Li4 Li+1 0.287 0 0.663 1 0.0
Bi1 Bi+5 0 0 0 1 0.0
Li5 Li+1 0.717 0 0.345 1 0.0
O2 O-2 0.154 0 0.336 1 0.0
Li1 Li+1 0.989 0 0.543 1 0.0
Li3 Li+1 0.67 0 0.852 1 0.0
O5 O-2 0.849 0 0.191 1 0.0
O4 O-2 0.139 0 0.838 1 0.0
Li2 Li+1 0.293 0 0.138 1 0.0
